data_8107366
loop_
_publ_author_name
'Gardiner, John M.'
'Raftery, James'
'Beadham, Ian G.'
'Azarah, Jannat N.'
'Abu-Foul, Mohammed Y.'
'Awadallah, Adel M.'
'Morjan, Rami Y.'

_publ_section_title
;
 The crystal structure of methyl 3,5-diaminobenzoate, C8H10N2O2
;
_journal_issue 1
_journal_name_full 'Zeitschrift f\"ur Kristallographie - New Crystal Structures'
_journal_page_first 109
_journal_page_last 110
_journal_paper_doi 10.1515/ncrs-2022-0485
_journal_volume 238
_journal_year 2023
_chemical_formula_moiety C~8~H~10~N~2~O~2~
_chemical_formula_sum 'C8 H10 N2 O2'
_chemical_formula_weight 166.18
_chemical_melting_point 130
_chemical_name_common 3,5-diamino-benzoic-acid-methyl-ester
_chemical_name_systematic
;
Methyl-3,5-diaminobenzoate
;
_space_group_crystal_system orthorhombic
_space_group_IT_number 61
_space_group_name_Hall '-P 2ac 2ab'
_space_group_name_H-M_alt 'P b c a'
_atom_sites_solution_hydrogens mixed
_audit_creation_method SHELXL-2014/7
_cell_angle_alpha 90
_cell_angle_beta 90
_cell_angle_gamma 90
_cell_formula_units_Z 8
_cell_length_a 11.0571(2)
_cell_length_b 8.1172(2)
_cell_length_c 17.6080(4)
_cell_measurement_reflns_used 2925
_cell_measurement_temperature 100(2)
_cell_measurement_theta_max 72.03
_cell_measurement_theta_min 5.02
_cell_volume 1580.37(6)
_computing_cell_refinement 'Bruker SAINT'
_computing_data_collection 'Bruker APEX2'
_computing_data_reduction 'Bruker SAINT'
_computing_molecular_graphics 'Bruker SHELXTL'
_computing_publication_material 'Bruker SHELXTL'
_computing_structure_refinement 'SHELXL-2014/7 (Sheldrick, 2014)'
_computing_structure_solution 'SHELXS-97 (Sheldrick, 2008)'
_diffrn_ambient_temperature 100(2)
_diffrn_measured_fraction_theta_full 0.996
_diffrn_measured_fraction_theta_max 0.996
_diffrn_measurement_device_type 'Bruker APEX-II CCD'
_diffrn_measurement_method '\f and \w scans'
_diffrn_radiation_type CuK\a
_diffrn_radiation_wavelength 1.54178
_diffrn_reflns_av_R_equivalents 0.0303
_diffrn_reflns_av_unetI/netI 0.0220
_diffrn_reflns_Laue_measured_fraction_full 0.996
_diffrn_reflns_Laue_measured_fraction_max 0.996
_diffrn_reflns_limit_h_max 13
_diffrn_reflns_limit_h_min -13
_diffrn_reflns_limit_k_max 10
_diffrn_reflns_limit_k_min -8
_diffrn_reflns_limit_l_max 21
_diffrn_reflns_limit_l_min -20
_diffrn_reflns_number 7172
_diffrn_reflns_point_group_measured_fraction_full 0.996
_diffrn_reflns_point_group_measured_fraction_max 0.996
_diffrn_reflns_theta_full 67.679
_diffrn_reflns_theta_max 72.185
_diffrn_reflns_theta_min 5.023
_exptl_absorpt_coefficient_mu 0.850
_exptl_absorpt_correction_T_max 0.967
_exptl_absorpt_correction_T_min 0.864731
_exptl_absorpt_correction_type multi-scan
_exptl_absorpt_process_details SADABS
_exptl_crystal_colour brown
_exptl_crystal_density_diffrn 1.397
_exptl_crystal_description block
_exptl_crystal_F_000 704
_exptl_crystal_size_max 0.220
_exptl_crystal_size_mid 0.120
_exptl_crystal_size_min 0.040
_refine_diff_density_max 0.171
_refine_diff_density_min -0.212
_refine_diff_density_rms 0.043
_refine_ls_extinction_coef .
_refine_ls_extinction_method none
_refine_ls_goodness_of_fit_ref 1.060
_refine_ls_hydrogen_treatment mixed
_refine_ls_matrix_type full
_refine_ls_number_parameters 126
_refine_ls_number_reflns 1552
_refine_ls_number_restraints 0
_refine_ls_restrained_S_all 1.060
_refine_ls_R_factor_all 0.0370
_refine_ls_R_factor_gt 0.0324
_refine_ls_shift/su_max 0.000
_refine_ls_shift/su_mean 0.000
_refine_ls_structure_factor_coef Fsqd
_refine_ls_weighting_details 'w=1/[\s^2^(Fo^2^)+(0.0463P)^2^+0.4506P] where P=(Fo^2^+2Fc^2^)/3'
_refine_ls_weighting_scheme calc
_refine_ls_wR_factor_gt 0.0842
_refine_ls_wR_factor_ref 0.0872
_reflns_Friedel_coverage 0.000
_reflns_Friedel_fraction_full .
_reflns_Friedel_fraction_max .
_reflns_number_gt 1383
_reflns_number_total 1552
_reflns_threshold_expression 'I > 2\s(I)'
_cod_data_source_file suppl_j_ncrs-2022-0485_suppl.cif
_cod_data_source_block exp_1115
_cod_database_code 8107366
_shelx_space_group_comment
; 
The symmetry employed for this shelxl refinement is uniquely defined 
by the following loop, which should always be used as a source of 
symmetry information in preference to the above space-group names. 
They are only intended as comments. 
;
_shelx_estimated_absorpt_t_min 0.835
_shelx_estimated_absorpt_t_max 0.967

loop_
_space_group_symop_operation_xyz
'x, y, z'
'x+1/2, -y+1/2, -z'
'-x, y+1/2, -z+1/2'
'-x+1/2, -y, z+1/2'
'-x, -y, -z'
'-x-1/2, y-1/2, z'
'x, -y-1/2, z-1/2'
'x-1/2, y, -z-1/2'

loop_
_atom_site_label
_atom_site_type_symbol
_atom_site_fract_x
_atom_site_fract_y
_atom_site_fract_z
_atom_site_U_iso_or_equiv
_atom_site_adp_type
_atom_site_occupancy
_atom_site_site_symmetry_order
_atom_site_calc_flag
_atom_site_refinement_flags_posn
_atom_site_refinement_flags_adp
_atom_site_refinement_flags_occupancy
_atom_site_disorder_assembly
_atom_site_disorder_group
C1 C 0.10499(10) 0.86389(13) 0.54508(6) 0.0175(3) Uani 1 1 d . . . . .
C2 C 0.19368(10) 0.96328(14) 0.57782(6) 0.0181(2) Uani 1 1 d . . . . .
H2 H 0.2675 0.9842 0.5519 0.022 Uiso 1 1 calc R U . . .
C3 C 0.17198(10) 1.03160(13) 0.64950(6) 0.0176(3) Uani 1 1 d . . . . .
C4 C 0.06231(10) 1.00068(13) 0.68634(6) 0.0184(3) Uani 1 1 d . . . . .
H4 H 0.0479 1.0478 0.7349 0.022 Uiso 1 1 calc R U . . .
C5 C -0.02618(10) 0.90202(14) 0.65310(6) 0.0181(3) Uani 1 1 d . . . . .
C6 C -0.00405(10) 0.83186(14) 0.58180(6) 0.0183(3) Uani 1 1 d . . . . .
H6 H -0.0629 0.7630 0.5587 0.022 Uiso 1 1 calc R U . . .
C7 C 0.12825(10) 0.79163(14) 0.46850(6) 0.0186(3) Uani 1 1 d . . . . .
C8 C 0.05297(12) 0.61452(16) 0.37332(7) 0.0275(3) Uani 1 1 d . . . . .
H8A H 0.0734 0.6985 0.3355 0.041 Uiso 1 1 calc R U . . .
H8B H -0.0229 0.5605 0.3589 0.041 Uiso 1 1 calc R U . . .
H8C H 0.1179 0.5324 0.3757 0.041 Uiso 1 1 calc R U . . .
N1 N 0.26091(10) 1.12400(12) 0.68744(6) 0.0220(2) Uani 1 1 d . . . . .
N2 N -0.13493(9) 0.86971(13) 0.69082(6) 0.0213(2) Uani 1 1 d . . . . .
O1 O 0.21725(7) 0.81797(11) 0.43036(5) 0.0247(2) Uani 1 1 d . . . . .
O2 O 0.03905(8) 0.69125(11) 0.44674(5) 0.0268(2) Uani 1 1 d . . . . .
H2A H -0.1597(14) 0.952(2) 0.7245(9) 0.027(4) Uiso 1 1 d . . . . .
H2B H -0.1931(16) 0.838(2) 0.6602(10) 0.035(4) Uiso 1 1 d . . . . .
H1B H 0.2294(14) 1.194(2) 0.7217(9) 0.032(4) Uiso 1 1 d . . . . .
H1A H 0.3134(16) 1.179(2) 0.6564(10) 0.035(4) Uiso 1 1 d . . . . .

loop_
_atom_site_aniso_label
_atom_site_aniso_U_11
_atom_site_aniso_U_22
_atom_site_aniso_U_33
_atom_site_aniso_U_23
_atom_site_aniso_U_13
_atom_site_aniso_U_12
C1 0.0202(5) 0.0168(5) 0.0156(5) 0.0028(4) -0.0006(4) 0.0039(4)
C2 0.0185(5) 0.0187(5) 0.0169(5) 0.0037(4) 0.0012(4) 0.0008(4)
C3 0.0211(6) 0.0144(5) 0.0175(5) 0.0041(4) -0.0025(4) 0.0012(4)
C4 0.0245(6) 0.0175(5) 0.0133(5) 0.0016(4) 0.0003(4) 0.0029(4)
C5 0.0195(6) 0.0181(5) 0.0168(5) 0.0048(4) 0.0002(4) 0.0030(4)
C6 0.0190(5) 0.0192(5) 0.0167(5) 0.0017(4) -0.0019(4) 0.0003(4)
C7 0.0195(5) 0.0191(5) 0.0172(5) 0.0020(4) -0.0013(4) 0.0033(4)
C8 0.0291(6) 0.0329(7) 0.0206(6) -0.0092(5) 0.0010(5) -0.0028(5)
N1 0.0253(5) 0.0210(5) 0.0197(5) -0.0006(4) -0.0002(4) -0.0042(4)
N2 0.0199(5) 0.0270(5) 0.0170(5) -0.0005(4) 0.0016(4) -0.0013(4)
O1 0.0228(4) 0.0309(5) 0.0203(4) -0.0033(4) 0.0046(3) 0.0001(3)
O2 0.0269(5) 0.0339(5) 0.0195(4) -0.0085(4) 0.0035(3) -0.0064(4)

loop_
_atom_type_symbol
_atom_type_description
_atom_type_scat_dispersion_real
_atom_type_scat_dispersion_imag
_atom_type_scat_source
C C 0.0181 0.0091 'International Tables Vol C Tables 4.2.6.8 and 6.1.1.4'
H H 0.0000 0.0000 'International Tables Vol C Tables 4.2.6.8 and 6.1.1.4'
N N 0.0311 0.0180 'International Tables Vol C Tables 4.2.6.8 and 6.1.1.4'
O O 0.0492 0.0322 'International Tables Vol C Tables 4.2.6.8 and 6.1.1.4'

loop_
_geom_angle_atom_site_label_1
_geom_angle_atom_site_label_2
_geom_angle_atom_site_label_3
_geom_angle
_geom_angle_site_symmetry_1
_geom_angle_site_symmetry_3
C6 C1 C2 121.66(10) . .
C6 C1 C7 119.68(10) . .
C2 C1 C7 118.66(10) . .
C1 C2 C3 118.79(10) . .
C1 C2 H2 120.6 . .
C3 C2 H2 120.6 . .
C4 C3 C2 119.74(10) . .
C4 C3 N1 118.83(10) . .
C2 C3 N1 121.35(10) . .
C5 C4 C3 121.17(10) . .
C5 C4 H4 119.4 . .
C3 C4 H4 119.4 . .
C4 C5 N2 120.81(11) . .
C4 C5 C6 119.19(10) . .
N2 C5 C6 119.99(11) . .
C1 C6 C5 119.45(11) . .
C1 C6 H6 120.3 . .
C5 C6 H6 120.3 . .
O1 C7 O2 123.30(11) . .
O1 C7 C1 124.87(11) . .
O2 C7 C1 111.82(10) . .
O2 C8 H8A 109.5 . .
O2 C8 H8B 109.5 . .
H8A C8 H8B 109.5 . .
O2 C8 H8C 109.5 . .
H8A C8 H8C 109.5 . .
H8B C8 H8C 109.5 . .
C3 N1 H1B 112.7(10) . .
C3 N1 H1A 114.9(10) . .
H1B N1 H1A 109.8(15) . .
C5 N2 H2A 114.8(9) . .
C5 N2 H2B 113.2(11) . .
H2A N2 H2B 112.6(14) . .
C7 O2 C8 116.20(9) . .

loop_
_geom_bond_atom_site_label_1
_geom_bond_atom_site_label_2
_geom_bond_distance
_geom_bond_site_symmetry_2
C1 C6 1.3927(16) .
C1 C2 1.3945(16) .
C1 C7 1.4928(15) .
C2 C3 1.3994(16) .
C2 H2 0.9500 .
C3 C4 1.3978(16) .
C3 N1 1.4056(15) .
C4 C5 1.3933(16) .
C4 H4 0.9500 .
C5 N2 1.3984(15) .
C5 C6 1.4001(16) .
C6 H6 0.9500 .
C7 O1 1.2104(14) .
C7 O2 1.3355(14) .
C8 O2 1.4432(14) .
C8 H8A 0.9800 .
C8 H8B 0.9800 .
C8 H8C 0.9800 .
N1 H1B 0.900(17) .
N1 H1A 0.913(18) .
N2 H2A 0.933(16) .
N2 H2B 0.878(18) .

loop_
_geom_hbond_atom_site_label_D
_geom_hbond_atom_site_label_H
_geom_hbond_atom_site_label_A
_geom_hbond_distance_DH
_geom_hbond_distance_HA
_geom_hbond_distance_DA
_geom_hbond_angle_DHA
_geom_hbond_site_symmetry_A
N1 H1B N2 0.900(17) 2.344(17) 3.2424(15) 176.2(14) 3_556
N2 H2B O1 0.878(18) 2.264(18) 3.0895(13) 156.5(15) 2_466
N2 H2A N1 0.933(16) 2.264(17) 3.1910(14) 171.7(13) 8_557
C6 H6 O1 0.95 2.53 3.3198(14) 141.3 2_466
N1 H1B N2 0.900(17) 2.344(17) 3.2424(15) 176.2(14) 3_556
N2 H2B O1 0.878(18) 2.264(18) 3.0895(13) 156.5(15) 2_466
N2 H2A N1 0.933(16) 2.264(17) 3.1910(14) 171.7(13) 8_557
C6 H6 O1 0.95 2.53 3.3198(14) 141.3 2_466

loop_
_geom_torsion_atom_site_label_1
_geom_torsion_atom_site_label_2
_geom_torsion_atom_site_label_3
_geom_torsion_atom_site_label_4
_geom_torsion
_geom_torsion_site_symmetry_1
_geom_torsion_site_symmetry_2
_geom_torsion_site_symmetry_3
_geom_torsion_site_symmetry_4
C6 C1 C2 C3 0.22(17) . . . .
C7 C1 C2 C3 179.81(10) . . . .
C1 C2 C3 C4 -0.65(16) . . . .
C1 C2 C3 N1 175.88(10) . . . .
C2 C3 C4 C5 0.29(16) . . . .
N1 C3 C4 C5 -176.33(10) . . . .
C3 C4 C5 N2 179.05(10) . . . .
C3 C4 C5 C6 0.50(16) . . . .
C2 C1 C6 C5 0.58(16) . . . .
C7 C1 C6 C5 -179.01(10) . . . .
C4 C5 C6 C1 -0.93(16) . . . .
N2 C5 C6 C1 -179.49(10) . . . .
C6 C1 C7 O1 176.37(11) . . . .
C2 C1 C7 O1 -3.24(17) . . . .
C6 C1 C7 O2 -4.42(15) . . . .
C2 C1 C7 O2 175.98(10) . . . .
O1 C7 O2 C8 -0.64(17) . . . .
C1 C7 O2 C8 -179.87(10) . . . .
